data_4076649
loop_
_publ_author_name
'MacAdams, Leonard A.'
'Kim, Woo-Kyu'
'Liable-Sands, Louise M.'
'Guzei, Ilia A.'
'Rheingold, Arnold L.'
'Theopold, Klaus H.'

_publ_section_title
;
 The (Ph)2nacnac Ligand in Organochromium Chemistry
;
_journal_issue 5
_journal_name_full Organometallics
_journal_page_first 952
_journal_paper_doi 10.1021/om010857k
_journal_volume 21
_journal_year 2002
_chemical_formula_sum 'C34 H34 Cr N4'
_chemical_formula_weight 550.65
_chemical_name_systematic
; 
 ? 
;
_space_group_IT_number 2
_symmetry_cell_setting triclinic
_symmetry_space_group_name_Hall '-P 1'
_symmetry_space_group_name_H-M 'P -1'
_atom_sites_solution_hydrogens geom
_atom_sites_solution_primary direct
_atom_sites_solution_secondary difmap
_audit_creation_method SHELXL
_cell_angle_alpha 87.5200(10)
_cell_angle_beta 72.7440(10)
_cell_angle_gamma 65.33
_cell_formula_units_Z 2
_cell_length_a 10.54650(10)
_cell_length_b 11.4442(2)
_cell_length_c 13.8021(2)
_cell_measurement_temperature 218(2)
_cell_volume 1439.43(4)
_computing_cell_refinement 'Siemens XSCANS'
_computing_data_collection 'Siemens XSCANS'
_computing_data_reduction 'Siemens SHELXTL'
_computing_molecular_graphics 'Siemens SHELXTL'
_computing_publication_material 'Siemens SHELXTL'
_computing_structure_refinement 'SHELXL-93 (Sheldrick, 1993)'
_computing_structure_solution 'SHELXS-86 (Sheldrick, 1990)'
_diffrn_ambient_temperature 218(2)
_diffrn_measurement_device 'Siemens P4'
_diffrn_measurement_method '\w scans'
_diffrn_radiation_monochromator graphite
_diffrn_radiation_source 'fine-focus sealed tube'
_diffrn_radiation_type MoK\a
_diffrn_radiation_wavelength 0.71073
_diffrn_reflns_av_R_equivalents 0.0000
_diffrn_reflns_av_sigmaI/netI 0.1457
_diffrn_reflns_limit_h_max 13
_diffrn_reflns_limit_h_min -13
_diffrn_reflns_limit_k_max 14
_diffrn_reflns_limit_k_min -14
_diffrn_reflns_limit_l_max 18
_diffrn_reflns_limit_l_min 0
_diffrn_reflns_number 6231
_diffrn_reflns_theta_max 28.30
_diffrn_reflns_theta_min 1.55
_exptl_absorpt_coefficient_mu 0.427
_exptl_absorpt_correction_type none
_exptl_crystal_colour 'dark green'
_exptl_crystal_density_diffrn 1.270
_exptl_crystal_description 'thin plate'
_exptl_crystal_F_000 580
_exptl_crystal_size_max 0.40
_exptl_crystal_size_mid 0.40
_exptl_crystal_size_min 0.06
_refine_diff_density_max 0.892
_refine_diff_density_min -0.812
_refine_diff_density_rms 0.112
_refine_ls_extinction_method none
_refine_ls_goodness_of_fit_all 1.100
_refine_ls_goodness_of_fit_obs 1.296
_refine_ls_matrix_type full
_refine_ls_number_parameters 352
_refine_ls_number_reflns 6219
_refine_ls_number_restraints 0
_refine_ls_restrained_S_all 1.168
_refine_ls_restrained_S_obs 1.296
_refine_ls_R_factor_all 0.1177
_refine_ls_R_factor_obs 0.0887
_refine_ls_shift/esd_max -0.011
_refine_ls_shift/esd_mean 0.002
_refine_ls_structure_factor_coef Fsqd
_refine_ls_weighting_details 'w=1/[\s^2^(Fo^2^)+(0.0800P)^2^+0.0000P] where P=(Fo^2^+2Fc^2^)/3'
_refine_ls_weighting_scheme calc
_refine_ls_wR_factor_all 0.2449
_refine_ls_wR_factor_obs 0.2176
_reflns_number_observed 4039
_reflns_number_total 6231
_reflns_observed_criterion >2sigma(I)
_cod_data_source_file om010857k.cif
_cod_data_source_block kyu07
_cod_depositor_comments
;
The following automatic conversions were performed:

'_symmetry_cell_setting' value 'Triclinic' changed to 'triclinic'
according to /home/saulius/struct/CIF-dictionaries/cif_core.dic
dictionary named 'cif_core.dic' version 2.4.1 from 2010-06-29.

Automatic conversion script
Id: cif_fix_values 1715 2011-07-08 13:25:40Z adriana 

The following automatic conversions were performed:

'_refine_ls_weighting_scheme' value 'calc
w=1/[\s^2^(Fo^2^)+(0.0800P)^2^+0.0000P] where P=(Fo^2^+2Fc^2^)/3' was
changed to 'calc'. New tag '_refine_ls_weighting_details' was
created. The value of the new tag was set to
'w=1/[\s^2^(Fo^2^)+(0.0800P)^2^+0.0000P] where P=(Fo^2^+2Fc^2^)/3'.

Automatic conversion script
Id: cif_fix_values 3143 2015-03-26 13:38:13Z robertas 
;
_cod_original_cell_volume 1439.45(4)
_cod_original_sg_symbol_H-M P-1
_cod_database_code 4076649

loop_
_symmetry_equiv_pos_as_xyz
'x, y, z'
'-x, -y, -z'

loop_
_atom_site_aniso_label
_atom_site_aniso_U_11
_atom_site_aniso_U_22
_atom_site_aniso_U_33
_atom_site_aniso_U_23
_atom_site_aniso_U_13
_atom_site_aniso_U_12
Cr 0.0219(3) 0.0242(4) 0.0348(4) 0.0077(3) -0.0133(3) -0.0098(3)
N1 0.026(2) 0.030(2) 0.035(2) 0.011(2) -0.015(2) -0.012(2)
N2 0.023(2) 0.028(2) 0.029(2) 0.0076(15) -0.0092(14) -0.009(2)
N3 0.029(2) 0.023(2) 0.036(2) 0.004(2) -0.013(2) -0.010(2)
N4 0.023(2) 0.027(2) 0.029(2) 0.0043(15) -0.0103(14) -0.008(2)
C1 0.044(3) 0.052(3) 0.050(3) 0.024(2) -0.030(2) -0.025(3)
C2 0.024(2) 0.030(2) 0.031(2) 0.010(2) -0.013(2) -0.009(2)
C3 0.026(2) 0.039(3) 0.035(2) 0.004(2) -0.015(2) -0.015(2)
C4 0.022(2) 0.030(2) 0.032(2) 0.003(2) -0.007(2) -0.009(2)
C5 0.039(3) 0.042(3) 0.063(3) 0.019(3) -0.025(2) -0.024(2)
C6 0.040(3) 0.036(3) 0.040(3) 0.010(2) -0.013(2) -0.017(2)
C7 0.049(3) 0.047(3) 0.046(3) 0.020(2) -0.014(2) -0.030(3)
C8 0.054(3) 0.037(3) 0.071(4) 0.030(3) -0.031(3) -0.029(3)
C9 0.040(3) 0.036(3) 0.081(4) 0.013(3) -0.020(3) -0.011(2)
C10 0.026(2) 0.037(3) 0.062(3) 0.014(2) -0.009(2) -0.012(2)
C11 0.029(2) 0.028(2) 0.038(2) 0.016(2) -0.017(2) -0.012(2)
C12 0.043(3) 0.035(3) 0.045(3) 0.012(2) -0.017(2) -0.016(2)
C13 0.046(3) 0.052(3) 0.055(3) 0.029(3) -0.023(3) -0.017(3)
C14 0.047(3) 0.103(6) 0.044(3) 0.040(3) -0.022(3) -0.029(4)
C15 0.065(4) 0.083(5) 0.040(3) 0.007(3) -0.027(3) -0.024(4)
C16 0.044(3) 0.051(3) 0.038(3) 0.005(2) -0.013(2) -0.019(3)
C17 0.023(2) 0.035(3) 0.029(2) 0.009(2) -0.008(2) -0.014(2)
C18 0.038(3) 0.044(3) 0.068(3) 0.012(3) -0.022(3) -0.027(2)
C19 0.027(2) 0.026(2) 0.038(2) 0.012(2) -0.018(2) -0.015(2)
C20 0.028(2) 0.040(3) 0.033(2) 0.013(2) -0.013(2) -0.018(2)
C21 0.023(2) 0.027(2) 0.031(2) 0.011(2) -0.012(2) -0.006(2)
C22 0.029(2) 0.041(3) 0.040(3) 0.003(2) -0.009(2) -0.008(2)
C23 0.041(3) 0.037(3) 0.040(3) 0.007(2) -0.014(2) -0.014(2)
C24 0.061(4) 0.074(4) 0.041(3) 0.002(3) -0.008(3) -0.036(4)
C25 0.051(3) 0.052(4) 0.064(4) -0.025(3) -0.005(3) -0.013(3)
C26 0.056(4) 0.038(3) 0.068(4) -0.005(3) -0.020(3) -0.008(3)
C27 0.051(3) 0.029(3) 0.052(3) 0.006(2) -0.023(3) -0.011(2)
C28 0.024(2) 0.028(2) 0.039(2) 0.001(2) -0.013(2) -0.010(2)
C29 0.033(2) 0.030(2) 0.029(2) 0.006(2) -0.013(2) -0.010(2)
C30 0.052(3) 0.046(3) 0.035(2) 0.004(2) -0.019(2) -0.027(3)
C31 0.074(4) 0.027(3) 0.042(3) 0.001(2) -0.017(3) -0.019(3)
C32 0.057(3) 0.032(3) 0.052(3) 0.012(2) -0.027(3) -0.015(2)
C33 0.045(3) 0.032(3) 0.046(3) 0.009(2) -0.026(2) -0.012(2)
C34 0.022(2) 0.024(2) 0.027(2) 0.001(2) -0.008(2) -0.005(2)

loop_
_atom_site_label
_atom_site_type_symbol
_atom_site_fract_x
_atom_site_fract_y
_atom_site_fract_z
_atom_site_U_iso_or_equiv
_atom_site_thermal_displace_type
_atom_site_occupancy
_atom_site_calc_flag
_atom_site_refinement_flags
Cr Cr -0.16794(7) 0.72224(7) 0.75548(5) 0.0260(2) Uani 1 d .
N1 N -0.3305(4) 0.8430(4) 0.6974(3) 0.0294(8) Uani 1 d .
N2 N -0.2893(4) 0.6189(3) 0.8077(3) 0.0271(8) Uani 1 d .
N3 N -0.0693(4) 0.8327(3) 0.7842(3) 0.0289(8) Uani 1 d .
N4 N 0.0371(4) 0.5745(3) 0.6891(2) 0.0267(8) Uani 1 d .
C1 C -0.4833(6) 0.8716(5) 0.5855(4) 0.0435(12) Uani 1 d .
H1A H -0.4609(6) 0.9456(5) 0.5693(4) 0.065 Uiso 1 calc R
H1B H -0.5886(6) 0.9009(5) 0.6136(4) 0.065 Uiso 1 calc R
H1C H -0.4474(6) 0.8146(5) 0.5240(4) 0.065 Uiso 1 calc R
C2 C -0.4101(4) 0.7997(4) 0.6627(3) 0.0287(9) Uani 1 d .
C3 C -0.4322(5) 0.6898(4) 0.6942(3) 0.0316(10) Uani 1 d .
H3A H -0.4831(5) 0.6645(4) 0.6601(3) 0.038 Uiso 1 calc R
C4 C -0.3876(4) 0.6125(4) 0.7704(3) 0.0288(9) Uani 1 d .
C5 C -0.4609(5) 0.5234(5) 0.8092(4) 0.0436(12) Uani 1 d .
H5A H -0.4220(5) 0.4752(5) 0.8613(4) 0.065 Uiso 1 calc R
H5B H -0.4419(5) 0.4639(5) 0.7533(4) 0.065 Uiso 1 calc R
H5C H -0.5658(5) 0.5741(5) 0.8380(4) 0.065 Uiso 1 calc R
C6 C -0.2191(5) 0.9749(5) 0.5936(4) 0.0385(11) Uani 1 d .
H6A H -0.1380(5) 0.8983(5) 0.5608(4) 0.046 Uiso 1 calc R
C7 C -0.2203(6) 1.0922(5) 0.5655(4) 0.0447(12) Uani 1 d .
H7A H -0.1408(6) 1.0956(5) 0.5139(4) 0.054 Uiso 1 calc R
C8 C -0.3390(6) 1.2047(5) 0.6138(4) 0.0485(14) Uani 1 d .
H8A H -0.3415(6) 1.2852(5) 0.5944(4) 0.058 Uiso 1 calc R
C9 C -0.4527(6) 1.1986(5) 0.6896(5) 0.0542(15) Uani 1 d .
H9A H -0.5325(6) 1.2754(5) 0.7235(5) 0.065 Uiso 1 calc R
C10 C -0.4522(5) 1.0813(5) 0.7172(4) 0.0437(12) Uani 1 d .
H10A H -0.5320(5) 1.0786(5) 0.7690(4) 0.052 Uiso 1 calc R
C11 C -0.3349(5) 0.9679(4) 0.6689(3) 0.0303(10) Uani 1 d .
C12 C -0.1919(5) 0.4176(5) 0.8896(4) 0.0409(11) Uani 1 d .
H12A H -0.1809(5) 0.3675(5) 0.8329(4) 0.049 Uiso 1 calc R
C13 C -0.1467(6) 0.3570(6) 0.9719(4) 0.0518(14) Uani 1 d .
H13A H -0.1057(6) 0.2665(6) 0.9705(4) 0.062 Uiso 1 calc R
C14 C -0.1627(6) 0.4307(7) 1.0546(4) 0.065(2) Uani 1 d .
H14A H -0.1330(6) 0.3907(7) 1.1100(4) 0.078 Uiso 1 calc R
C15 C -0.2212(7) 0.5609(7) 1.0559(4) 0.063(2) Uani 1 d .
H15A H -0.2298(7) 0.6105(7) 1.1120(4) 0.075 Uiso 1 calc R
C16 C -0.2690(6) 0.6229(6) 0.9761(4) 0.0446(12) Uani 1 d .
H16A H -0.3123(6) 0.7136(6) 0.9794(4) 0.054 Uiso 1 calc R
C17 C -0.2525(4) 0.5506(4) 0.8920(3) 0.0286(9) Uani 1 d .
C18 C 0.1289(6) 0.8964(5) 0.7759(4) 0.0452(13) Uani 1 d .
H18A H 0.0496(6) 0.9651(5) 0.8252(4) 0.068 Uiso 1 calc R
H18B H 0.1698(6) 0.9335(5) 0.7170(4) 0.068 Uiso 1 calc R
H18C H 0.2046(6) 0.8465(5) 0.8065(4) 0.068 Uiso 1 calc R
C19 C 0.0704(5) 0.8089(4) 0.7427(3) 0.0275(9) Uani 1 d .
C20 C 0.1700(5) 0.7048(4) 0.6716(3) 0.0321(10) Uani 1 d .
H20A H 0.2573(5) 0.7103(4) 0.6340(3) 0.039 Uiso 1 calc R
C21 C 0.1579(4) 0.5943(4) 0.6488(3) 0.0278(9) Uani 1 d .
C22 C 0.2906(5) 0.4935(5) 0.5734(3) 0.0391(11) Uani 1 d .
H22A H 0.2707(5) 0.4204(5) 0.5627(3) 0.059 Uiso 1 calc R
H22B H 0.3734(5) 0.4652(5) 0.5996(3) 0.059 Uiso 1 calc R
H22C H 0.3131(5) 0.5300(5) 0.5092(3) 0.059 Uiso 1 calc R
C23 C -0.1793(5) 0.8984(5) 0.9653(4) 0.0403(11) Uani 1 d .
H23A H -0.1307(5) 0.8121(5) 0.9779(4) 0.048 Uiso 1 calc R
C24 C -0.2697(7) 0.9915(6) 1.0456(4) 0.058(2) Uani 1 d .
H24A H -0.2808(7) 0.9684(6) 1.1128(4) 0.069 Uiso 1 calc R
C25 C -0.3439(7) 1.1174(6) 1.0285(5) 0.061(2) Uani 1 d .
H25A H -0.4077(7) 1.1800(6) 1.0834(5) 0.073 Uiso 1 calc R
C26 C -0.3238(7) 1.1504(6) 0.9312(5) 0.058(2) Uani 1 d .
H26A H -0.3737(7) 1.2369(6) 0.9195(5) 0.069 Uiso 1 calc R
C27 C -0.2325(6) 1.0605(5) 0.8492(4) 0.0442(12) Uani 1 d .
H27A H -0.2192(6) 1.0855(5) 0.7825(4) 0.053 Uiso 1 calc R
C28 C -0.1599(5) 0.9320(4) 0.8662(3) 0.0300(9) Uani 1 d .
C29 C -0.0438(5) 0.4371(4) 0.6163(3) 0.0312(10) Uani 1 d .
H29A H -0.1022(5) 0.5095(4) 0.5896(3) 0.037 Uiso 1 calc R
C30 C -0.0456(6) 0.3195(5) 0.6015(3) 0.0406(12) Uani 1 d .
H30A H -0.1043(6) 0.3124(5) 0.5646(3) 0.049 Uiso 1 calc R
C31 C 0.0390(7) 0.2116(5) 0.6409(4) 0.0486(14) Uani 1 d .
H31A H 0.0373(7) 0.1315(5) 0.6310(4) 0.058 Uiso 1 calc R
C32 C 0.1259(6) 0.2226(5) 0.6950(4) 0.0461(13) Uani 1 d .
H32A H 0.1835(6) 0.1500(5) 0.7219(4) 0.055 Uiso 1 calc R
C33 C 0.1277(5) 0.3408(5) 0.7092(4) 0.0400(11) Uani 1 d .
H33A H 0.1871(5) 0.3473(5) 0.7458(4) 0.048 Uiso 1 calc R
C34 C 0.0431(4) 0.4506(4) 0.6703(3) 0.0259(9) Uani 1 d .

loop_
_atom_type_symbol
_atom_type_description
_atom_type_scat_dispersion_real
_atom_type_scat_dispersion_imag
_atom_type_scat_source
C C 0.0033 0.0016 'International Tables Vol C Tables 4.2.6.8 and 6.1.1.4'
H H 0.0000 0.0000 'International Tables Vol C Tables 4.2.6.8 and 6.1.1.4'
N N 0.0061 0.0033 'International Tables Vol C Tables 4.2.6.8 and 6.1.1.4'
Cr Cr 0.3209 0.6236 'International Tables Vol C Tables 4.2.6.8 and 6.1.1.4'

loop_
_geom_angle_atom_site_label_1
_geom_angle_atom_site_label_2
_geom_angle_atom_site_label_3
_geom_angle
N2 Cr N3 149.78(14)
N2 Cr N1 88.47(14)
N3 Cr N1 105.49(14)
N2 Cr N4 100.69(14)
N3 Cr N4 89.35(14)
N1 Cr N4 132.88(14)
C2 N1 C11 117.3(3)
C2 N1 Cr 121.6(3)
C11 N1 Cr 119.2(3)
C4 N2 C17 122.9(4)
C4 N2 Cr 126.2(3)
C17 N2 Cr 110.9(3)
C19 N3 C28 119.9(4)
C19 N3 Cr 125.5(3)
C28 N3 Cr 114.1(3)
C21 N4 C34 118.9(4)
C21 N4 Cr 123.1(3)
C34 N4 Cr 117.0(3)
N1 C2 C3 123.8(4)
N1 C2 C1 119.7(4)
C3 C2 C1 116.5(4)
C2 C3 C4 128.0(4)
N2 C4 C3 121.9(4)
N2 C4 C5 121.5(4)
C3 C4 C5 116.6(4)
C7 C6 C11 121.1(5)
C6 C7 C8 119.6(5)
C9 C8 C7 119.7(5)
C8 C9 C10 120.8(5)
C9 C10 C11 120.2(5)
C6 C11 C10 118.6(4)
C6 C11 N1 120.0(4)
C10 C11 N1 121.3(4)
C17 C12 C13 120.0(5)
C14 C13 C12 119.8(5)
C15 C14 C13 119.7(5)
C14 C15 C16 121.4(6)
C17 C16 C15 119.7(5)
C12 C17 C16 119.3(4)
C12 C17 N2 123.3(4)
C16 C17 N2 117.2(4)
N3 C19 C20 123.6(4)
N3 C19 C18 119.3(4)
C20 C19 C18 117.2(4)
C21 C20 C19 128.7(4)
N4 C21 C20 123.8(4)
N4 C21 C22 120.1(4)
C20 C21 C22 116.0(4)
C24 C23 C28 120.0(5)
C25 C24 C23 120.7(5)
C26 C25 C24 119.2(5)
C25 C26 C27 121.7(6)
C26 C27 C28 119.3(5)
C23 C28 C27 119.1(4)
C23 C28 N3 118.8(4)
C27 C28 N3 122.1(4)
C30 C29 C34 121.2(4)
C29 C30 C31 120.3(4)
C30 C31 C32 119.5(5)
C33 C32 C31 119.8(5)
C32 C33 C34 121.5(4)
C33 C34 C29 117.6(4)
C33 C34 N4 122.2(4)
C29 C34 N4 120.1(4)

loop_
_geom_bond_atom_site_label_1
_geom_bond_atom_site_label_2
_geom_bond_distance
Cr N2 2.049(4)
Cr N3 2.055(4)
Cr N1 2.058(3)
Cr N4 2.069(3)
N1 C2 1.336(5)
N1 C11 1.451(5)
N2 C4 1.314(5)
N2 C17 1.432(5)
N3 C19 1.323(5)
N3 C28 1.431(5)
N4 C21 1.339(5)
N4 C34 1.424(5)
C1 C2 1.515(6)
C2 C3 1.401(6)
C3 C4 1.406(6)
C4 C5 1.513(6)
C6 C7 1.377(6)
C6 C11 1.379(6)
C7 C8 1.379(8)
C8 C9 1.363(7)
C9 C10 1.378(7)
C10 C11 1.380(6)
C12 C17 1.381(6)
C12 C13 1.406(7)
C13 C14 1.375(9)
C14 C15 1.353(9)
C15 C16 1.392(7)
C16 C17 1.380(6)
C18 C19 1.522(6)
C19 C20 1.389(6)
C20 C21 1.381(6)
C21 C22 1.505(6)
C23 C24 1.378(7)
C23 C28 1.385(6)
C24 C25 1.372(9)
C25 C26 1.359(8)
C26 C27 1.376(7)
C27 C28 1.393(6)
C29 C30 1.377(6)
C29 C34 1.398(6)
C30 C31 1.388(7)
C31 C32 1.387(7)
C32 C33 1.383(7)
C33 C34 1.398(6)
